data_7014426
loop_
_publ_author_name
'Canovese, Luciano'
'Visentin, Fabiano'
'Levi, Carlo'
'Dolmella, Alessandro'

_publ_section_title
;
 Synthesis, characterization, dynamics and reactivity toward amination
 of \h3-allyl palladium complexes bearing mixed ancillary ligands.
 Evaluation of the electronic characteristics of the ligands from
 kinetic data.
;
_journal_issue 4
_journal_name_full 'Dalton transactions (Cambridge, England : 2003)'
_journal_page_first 966
_journal_page_last 981
_journal_paper_doi 10.1039/c0dt00811g
_journal_volume 40
_journal_year 2011
_chemical_formula_sum 'C33 H39 Cl N3 O4 Pd'
_chemical_formula_weight 682.51
_chemical_name_systematic
;
?
;
_space_group_IT_number 14
_symmetry_cell_setting monoclinic
_symmetry_space_group_name_Hall '-P 2ybc'
_symmetry_space_group_name_H-M 'P 1 21/c 1'
_atom_sites_solution_hydrogens geom
_atom_sites_solution_primary 'heavy-atom methods'
_atom_sites_solution_secondary difmap
_audit_creation_method SHELXL-97
_cell_angle_alpha 90.00
_cell_angle_beta 107.063(1)
_cell_angle_gamma 90.00
_cell_formula_units_Z 4
_cell_length_a 12.8436(1)
_cell_length_b 13.2013(1)
_cell_length_c 19.8990(2)
_cell_measurement_reflns_used 30639
_cell_measurement_temperature 150.0(1)
_cell_measurement_theta_max 29.01
_cell_measurement_theta_min 3.27
_cell_volume 3225.41(5)
_computing_cell_refinement
;
CrysAlisPro, Oxford Diffraction Ltd.,
Version 1.171.33.52 (release 06-11-2009 CrysAlis171 .NET)
(compiled Nov 6 2009,16:24:50)
;
_computing_data_collection
;
CrysAlisPro, Oxford Diffraction Ltd.,
Version 1.171.33.52 (release 06-11-2009 CrysAlis171 .NET)
(compiled Nov 6 2009,16:24:50)
;
_computing_data_reduction
;
CrysAlisPro, Oxford Diffraction Ltd.,
Version 1.171.33.52 (release 06-11-2009 CrysAlis171 .NET)
(compiled Nov 6 2009,16:24:50)
;
_computing_molecular_graphics 'SHELXTL NT vers.5.10 (Sheldrick, 1999)'
_computing_publication_material 'SHELXTL NT vers.5.10 (Sheldrick, 1999)'
_computing_structure_refinement 'SHELXL-97 (Sheldrick, 1997)'
_computing_structure_solution 'SHELXTL NT vers.5.10 (Sheldrick, 1999)'
_diffrn_ambient_temperature 150.0(1)
_diffrn_detector_area_resol_mean 16.1274
_diffrn_measured_fraction_theta_full 0.927
_diffrn_measured_fraction_theta_max 0.927
_diffrn_measurement_details
;
1 omega -97.00 -55.00 1.0000 11.4300
omega____ theta____ kappa____ phi______ frames
- -21.3113 157.0000 -27.0000 42

2 omega 44.00 90.00 1.0000 11.4300
omega____ theta____ kappa____ phi______ frames
- 21.3895 179.0000 30.0000 46

3 omega -52.00 47.00 1.0000 11.4300
omega____ theta____ kappa____ phi______ frames
- 21.3895 -38.0000 120.0000 99

4 omega -47.00 15.00 1.0000 11.4300
omega____ theta____ kappa____ phi______ frames
- 21.3895 -77.0000 60.0000 62

5 omega -5.00 80.00 1.0000 11.4300
omega____ theta____ kappa____ phi______ frames
- 21.3895 66.0000 117.0000 85

6 omega 2.00 82.00 1.0000 11.4300
omega____ theta____ kappa____ phi______ frames
- 21.3895 77.0000 0.0000 80

7 omega -43.00 51.00 1.0000 11.4300
omega____ theta____ kappa____ phi______ frames
- 21.3895 -77.0000 -30.0000 94

8 omega 2.00 93.00 1.0000 11.4300
omega____ theta____ kappa____ phi______ frames
- 21.3895 77.0000 -90.0000 91

9 omega -47.00 42.00 1.0000 11.4300
omega____ theta____ kappa____ phi______ frames
- 21.3895 -38.0000 -150.0000 89

10 omega -6.00 88.00 1.0000 11.4300
omega____ theta____ kappa____ phi______ frames
- 21.3895 77.0000 -180.0000 94

11 omega 42.00 85.00 1.0000 11.4300
omega____ theta____ kappa____ phi______ frames
- 21.3895 -132.0000 -119.0000 43

;
_diffrn_measurement_device_type 'Xcalibur, Eos, Gemini'
_diffrn_measurement_method '\w scans'
_diffrn_orient_matrix_UB_11 -0.0375801528
_diffrn_orient_matrix_UB_12 -0.0374271123
_diffrn_orient_matrix_UB_13 -0.0178257397
_diffrn_orient_matrix_UB_21 0.0318099455
_diffrn_orient_matrix_UB_22 -0.0379273995
_diffrn_orient_matrix_UB_23 0.0219019870
_diffrn_orient_matrix_UB_31 -0.0301793108
_diffrn_orient_matrix_UB_32 0.0066913581
_diffrn_orient_matrix_UB_33 0.0243618730
_diffrn_radiation_monochromator graphite
_diffrn_radiation_source 'Enhance (Mo) X-ray Source'
_diffrn_radiation_type 'Mo K\a'
_diffrn_radiation_wavelength 0.71073
_diffrn_reflns_av_R_equivalents 0.0266
_diffrn_reflns_av_sigmaI/netI 0.0204
_diffrn_reflns_limit_h_max 17
_diffrn_reflns_limit_h_min -17
_diffrn_reflns_limit_k_max 16
_diffrn_reflns_limit_k_min -17
_diffrn_reflns_limit_l_max 27
_diffrn_reflns_limit_l_min -26
_diffrn_reflns_number 48218
_diffrn_reflns_theta_full 29.01
_diffrn_reflns_theta_max 29.01
_diffrn_reflns_theta_min 3.27
_diffrn_standards_decay_% negligible
_diffrn_standards_interval_count 50
_diffrn_standards_number 2
_exptl_absorpt_coefficient_mu 0.698
_exptl_absorpt_correction_T_max 1.00000
_exptl_absorpt_correction_T_min 0.79566
_exptl_absorpt_correction_type multi-scan
_exptl_absorpt_process_details
;
CrysAlisPro, Oxford Diffraction Ltd.,
Version 1.171.33.52 (release 06-11-2009 CrysAlis171 .NET)
(compiled Nov 6 2009,16:24:50)
Empirical absorption correction using spherical harmonics,
implemented in SCALE3 ABSPACK scaling algorithm.
;
_exptl_crystal_colour colourless
_exptl_crystal_density_diffrn 1.406
_exptl_crystal_density_method 'not measured'
_exptl_crystal_description prisms
_exptl_crystal_F_000 1408
_exptl_crystal_size_max 0.50
_exptl_crystal_size_mid 0.22
_exptl_crystal_size_min 0.11
_refine_diff_density_max 0.442
_refine_diff_density_min -0.592
_refine_diff_density_rms 0.065
_refine_ls_extinction_method 'riding model'
_refine_ls_goodness_of_fit_ref 1.080
_refine_ls_hydrogen_treatment mixed
_refine_ls_matrix_type full
_refine_ls_number_parameters 395
_refine_ls_number_reflns 7959
_refine_ls_number_restraints 0
_refine_ls_restrained_S_all 1.080
_refine_ls_R_factor_all 0.0337
_refine_ls_R_factor_gt 0.0264
_refine_ls_shift/su_max 0.002
_refine_ls_shift/su_mean 0.000
_refine_ls_structure_factor_coef Fsqd
_refine_ls_weighting_details 'calc w=1/[\s^2^(Fo^2^)+(0.0457P)^2^+0.7242P] where P=(Fo^2^+2Fc^2^)/3'
_refine_ls_weighting_scheme calc
_refine_ls_wR_factor_gt 0.0750
_refine_ls_wR_factor_ref 0.0769
_reflns_number_gt 6669
_reflns_number_total 7959
_reflns_threshold_expression >2sigma(I)
_cod_data_source_file C0DT00811G.TXT
_cod_data_source_block exp_50
_cod_original_cell_volume 3225.4(1)
_cod_original_sg_symbol_H-M 'P 1 21/c 1 (No.14)'
_cod_original_formula_sum 'C33 H39 N3 O4 Cl1 Pd1'
_cod_database_code 7014426

loop_
_symmetry_equiv_pos_as_xyz
'x, y, z'
'-x, y+1/2, -z+1/2'
'-x, -y, -z'
'x, -y-1/2, z-1/2'

loop_
_atom_site_label
_atom_site_type_symbol
_atom_site_fract_x
_atom_site_fract_y
_atom_site_fract_z
_atom_site_U_iso_or_equiv
_atom_site_adp_type
_atom_site_occupancy
_atom_site_symmetry_multiplicity
_atom_site_calc_flag
_atom_site_refinement_flags
_atom_site_disorder_assembly
_atom_site_disorder_group
Pd Pd 0.210095(10) 0.760826(10) 0.402882(7) 0.02017(5) Uani 1 1 d . . .
N1 N 0.45326(12) 0.71515(11) 0.47314(8) 0.0226(3) Uani 1 1 d . . .
N2 N 0.38940(12) 0.81342(11) 0.53735(7) 0.0222(3) Uani 1 1 d . . .
N3 N 0.10118(13) 0.66293(12) 0.50970(8) 0.0268(3) Uani 1 1 d . . .
C1 C 0.36059(14) 0.76272(12) 0.47554(9) 0.0208(3) Uani 1 1 d . . .
C2 C 0.49867(14) 0.79850(15) 0.57332(10) 0.0268(4) Uani 1 1 d . . .
H2A H 0.5366 0.8258 0.6167 0.032 Uiso 1 1 calc R . .
C3 C 0.53862(15) 0.73713(14) 0.53328(10) 0.0267(4) Uani 1 1 d . . .
H3A H 0.6098 0.7136 0.5436 0.032 Uiso 1 1 calc R . .
C4 C 0.46167(14) 0.65112(13) 0.41620(9) 0.0233(3) Uani 1 1 d . . .
C5 C 0.52799(15) 0.68195(14) 0.37533(10) 0.0267(4) Uani 1 1 d . . .
C6 C 0.53073(16) 0.62114(15) 0.31883(10) 0.0317(4) Uani 1 1 d . . .
H6A H 0.5742 0.6402 0.2909 0.038 Uiso 1 1 calc R . .
C7 C 0.46994(16) 0.53229(16) 0.30301(10) 0.0335(4) Uani 1 1 d . . .
C8 C 0.40806(16) 0.50297(15) 0.34599(11) 0.0331(4) Uani 1 1 d . . .
H8A H 0.3684 0.4430 0.3360 0.040 Uiso 1 1 calc R . .
C9 C 0.40308(14) 0.56031(14) 0.40386(10) 0.0269(4) Uani 1 1 d . . .
C10 C 0.59543(18) 0.77697(16) 0.39111(12) 0.0357(5) Uani 1 1 d . . .
H10A H 0.6345 0.7850 0.3571 0.054 Uiso 1 1 calc R . .
H10B H 0.6462 0.7722 0.4373 0.054 Uiso 1 1 calc R . .
H10C H 0.5486 0.8343 0.3891 0.054 Uiso 1 1 calc R . .
C11 C 0.4713(2) 0.46970(19) 0.23999(12) 0.0467(6) Uani 1 1 d . . .
H11A H 0.5181 0.5011 0.2163 0.070 Uiso 1 1 calc R . .
H11B H 0.3988 0.4651 0.2084 0.070 Uiso 1 1 calc R . .
H11C H 0.4978 0.4030 0.2550 0.070 Uiso 1 1 calc R . .
C12 C 0.33990(17) 0.52292(15) 0.45162(12) 0.0348(4) Uani 1 1 d . . .
H12A H 0.3058 0.4596 0.4343 0.052 Uiso 1 1 calc R . .
H12B H 0.2851 0.5717 0.4529 0.052 Uiso 1 1 calc R . .
H12C H 0.3884 0.5136 0.4981 0.052 Uiso 1 1 calc R . .
C13 C 0.31388(14) 0.86792(13) 0.56542(9) 0.0228(3) Uani 1 1 d . . .
C14 C 0.28281(15) 0.82340(14) 0.62011(9) 0.0266(4) Uani 1 1 d . . .
C15 C 0.20854(17) 0.87580(17) 0.64581(10) 0.0350(5) Uani 1 1 d . . .
H15A H 0.1863 0.8475 0.6821 0.042 Uiso 1 1 calc R . .
C16 C 0.16682(18) 0.96895(16) 0.61888(11) 0.0377(5) Uani 1 1 d . . .
C17 C 0.20059(17) 1.01003(15) 0.56467(11) 0.0351(4) Uani 1 1 d . . .
H17A H 0.1727 1.0725 0.5463 0.042 Uiso 1 1 calc R . .
C18 C 0.27458(15) 0.96147(14) 0.53661(10) 0.0270(4) Uani 1 1 d . . .
C19 C 0.32728(19) 0.72262(16) 0.65133(11) 0.0363(5) Uani 1 1 d . . .
H19A H 0.2961 0.7052 0.6881 0.054 Uiso 1 1 calc R . .
H19B H 0.4050 0.7270 0.6703 0.054 Uiso 1 1 calc R . .
H19C H 0.3091 0.6715 0.6154 0.054 Uiso 1 1 calc R . .
C20 C 0.0868(2) 1.0254(2) 0.64804(16) 0.0623(8) Uani 1 1 d . . .
H20A H 0.0674 1.0883 0.6234 0.093 Uiso 1 1 calc R . .
H20B H 0.1197 1.0386 0.6971 0.093 Uiso 1 1 calc R . .
H20C H 0.0226 0.9849 0.6421 0.093 Uiso 1 1 calc R . .
C21 C 0.30934(19) 1.00895(15) 0.47786(11) 0.0360(5) Uani 1 1 d . . .
H21A H 0.3604 0.9653 0.4653 0.054 Uiso 1 1 calc R . .
H21B H 0.3431 1.0732 0.4930 0.054 Uiso 1 1 calc R . .
H21C H 0.2467 1.0187 0.4378 0.054 Uiso 1 1 calc R . .
C22 C 0.07799(18) 0.76211(17) 0.30389(11) 0.0337(4) Uani 1 1 d . . .
H22A H 0.0866(19) 0.694(2) 0.2867(12) 0.042(6) Uiso 1 1 d . . .
H22B H 0.001(2) 0.7801(19) 0.3002(13) 0.043(7) Uiso 1 1 d . . .
C23 C 0.15265(16) 0.83762(16) 0.30261(9) 0.0325(4) Uani 1 1 d . . .
H23A H 0.1305 0.9088 0.3012 0.039 Uiso 1 1 calc R . .
C24 C 0.26293(17) 0.81357(18) 0.31693(10) 0.0325(4) Uani 1 1 d . . .
H24A H 0.286(2) 0.7505(19) 0.3050(16) 0.049(8) Uiso 1 1 d . . .
H24B H 0.3147(19) 0.8684(18) 0.3222(12) 0.041(6) Uiso 1 1 d . . .
C25 C 0.13570(14) 0.70013(14) 0.46862(10) 0.0260(4) Uani 1 1 d . . .
C26 C 0.05765(14) 0.61992(14) 0.56013(9) 0.0248(4) Uani 1 1 d . . .
C27 C 0.09623(15) 0.52565(14) 0.58845(9) 0.0270(4) Uani 1 1 d . . .
C28 C 0.04900(17) 0.48468(16) 0.63692(10) 0.0330(4) Uani 1 1 d . . .
H28A H 0.0717 0.4215 0.6565 0.040 Uiso 1 1 calc R . .
C29 C -0.03067(18) 0.53610(17) 0.65632(10) 0.0368(5) Uani 1 1 d . . .
H29A H -0.0611 0.5072 0.6888 0.044 Uiso 1 1 calc R . .
C30 C -0.06624(17) 0.63029(16) 0.62820(11) 0.0351(4) Uani 1 1 d . . .
H30A H -0.1192 0.6645 0.6427 0.042 Uiso 1 1 calc R . .
C31 C -0.02338(16) 0.67400(15) 0.57853(10) 0.0292(4) Uani 1 1 d . . .
C32 C 0.18524(17) 0.47087(16) 0.56868(12) 0.0365(5) Uani 1 1 d . . .
H32A H 0.1998 0.4076 0.5935 0.055 Uiso 1 1 calc R . .
H32B H 0.2500 0.5116 0.5809 0.055 Uiso 1 1 calc R . .
H32C H 0.1629 0.4583 0.5190 0.055 Uiso 1 1 calc R . .
C33 C -0.06430(19) 0.77344(17) 0.54485(13) 0.0406(5) Uani 1 1 d . . .
H33A H -0.1196 0.7989 0.5640 0.061 Uiso 1 1 calc R . .
H33B H -0.0943 0.7643 0.4950 0.061 Uiso 1 1 calc R . .
H33C H -0.0052 0.8209 0.5540 0.061 Uiso 1 1 calc R . .
Cl Cl 0.22756(4) 0.33560(4) 0.78973(3) 0.03656(12) Uani 1 1 d . . .
O1 O 0.20528(15) 0.28997(15) 0.72150(9) 0.0554(4) Uani 1 1 d . . .
O2 O 0.12898(13) 0.37775(15) 0.79747(9) 0.0498(4) Uani 1 1 d . . .
O4 O 0.26850(15) 0.26025(15) 0.84275(11) 0.0696(7) Uani 1 1 d . . .
O3 O 0.30814(13) 0.41321(14) 0.79694(9) 0.0528(4) Uani 1 1 d . . .

loop_
_atom_site_aniso_label
_atom_site_aniso_U_11
_atom_site_aniso_U_22
_atom_site_aniso_U_33
_atom_site_aniso_U_23
_atom_site_aniso_U_13
_atom_site_aniso_U_12
Pd 0.02015(8) 0.02163(8) 0.01777(8) 0.00108(5) 0.00409(5) 0.00142(5)
N1 0.0224(7) 0.0235(7) 0.0210(7) -0.0012(6) 0.0048(6) 0.0031(6)
N2 0.0226(7) 0.0232(7) 0.0194(7) -0.0010(6) 0.0041(6) 0.0026(6)
N3 0.0273(8) 0.0280(8) 0.0246(8) 0.0029(6) 0.0069(6) -0.0001(6)
C1 0.0220(8) 0.0201(8) 0.0199(8) 0.0021(6) 0.0053(7) 0.0021(6)
C2 0.0242(9) 0.0292(9) 0.0229(9) -0.0021(7) 0.0004(7) 0.0015(7)
C3 0.0208(8) 0.0303(10) 0.0251(9) -0.0002(7) 0.0007(7) 0.0032(7)
C4 0.0227(8) 0.0230(9) 0.0220(8) -0.0007(7) 0.0034(7) 0.0049(7)
C5 0.0259(9) 0.0271(9) 0.0261(9) 0.0019(7) 0.0062(7) 0.0050(7)
C6 0.0317(10) 0.0384(11) 0.0263(9) -0.0004(8) 0.0104(8) 0.0065(8)
C7 0.0322(10) 0.0361(11) 0.0291(10) -0.0064(8) 0.0039(8) 0.0109(8)
C8 0.0309(10) 0.0258(10) 0.0385(11) -0.0083(8) 0.0036(8) 0.0018(8)
C9 0.0226(9) 0.0250(9) 0.0313(10) -0.0010(7) 0.0049(7) 0.0054(7)
C10 0.0385(11) 0.0348(11) 0.0359(11) 0.0008(9) 0.0143(9) -0.0060(9)
C11 0.0520(14) 0.0475(13) 0.0384(12) -0.0147(10) 0.0097(10) 0.0095(11)
C12 0.0330(10) 0.0240(10) 0.0497(13) 0.0008(9) 0.0159(9) 0.0013(8)
C13 0.0245(8) 0.0234(8) 0.0194(8) -0.0028(7) 0.0047(7) 0.0023(7)
C14 0.0325(10) 0.0271(9) 0.0199(8) -0.0009(7) 0.0070(7) 0.0018(7)
C15 0.0431(12) 0.0390(11) 0.0281(10) 0.0000(8) 0.0185(9) 0.0021(9)
C16 0.0428(12) 0.0361(11) 0.0389(11) -0.0049(9) 0.0193(10) 0.0075(9)
C17 0.0430(11) 0.0260(10) 0.0376(11) 0.0014(8) 0.0140(9) 0.0101(8)
C18 0.0317(10) 0.0235(9) 0.0253(9) -0.0010(7) 0.0076(7) 0.0016(7)
C19 0.0495(13) 0.0316(11) 0.0282(10) 0.0060(8) 0.0122(9) 0.0060(9)
C20 0.0714(19) 0.0588(17) 0.0719(19) -0.0024(14) 0.0446(16) 0.0199(14)
C21 0.0511(13) 0.0248(10) 0.0359(11) 0.0051(8) 0.0187(10) 0.0038(9)
C22 0.0274(10) 0.0434(12) 0.0242(10) 0.0005(8) -0.0021(8) 0.0016(8)
C23 0.0381(11) 0.0371(11) 0.0185(9) 0.0069(8) 0.0025(8) 0.0028(8)
C24 0.0359(11) 0.0409(12) 0.0214(9) 0.0044(8) 0.0094(8) -0.0012(9)
C25 0.0235(8) 0.0256(9) 0.0267(9) 0.0024(7) 0.0040(7) 0.0028(7)
C26 0.0251(9) 0.0285(9) 0.0206(8) 0.0034(7) 0.0063(7) -0.0024(7)
C27 0.0273(9) 0.0287(9) 0.0228(9) 0.0000(7) 0.0041(7) -0.0001(7)
C28 0.0424(11) 0.0300(10) 0.0238(9) 0.0047(8) 0.0053(8) -0.0034(8)
C29 0.0433(12) 0.0445(12) 0.0253(10) 0.0012(9) 0.0143(9) -0.0087(9)
C30 0.0344(10) 0.0420(12) 0.0321(10) -0.0060(9) 0.0150(9) -0.0021(9)
C31 0.0283(9) 0.0302(10) 0.0280(9) -0.0002(8) 0.0066(8) 0.0011(7)
C32 0.0352(11) 0.0320(11) 0.0424(12) 0.0025(9) 0.0113(9) 0.0055(8)
C33 0.0375(12) 0.0368(12) 0.0469(13) 0.0061(10) 0.0113(10) 0.0108(9)
Cl 0.0259(2) 0.0456(3) 0.0338(3) 0.0113(2) 0.00171(19) -0.00385(19)
O1 0.0515(10) 0.0581(11) 0.0516(11) -0.0102(9) 0.0073(8) 0.0087(9)
O2 0.0359(8) 0.0737(12) 0.0406(9) 0.0029(8) 0.0123(7) 0.0023(8)
O4 0.0336(9) 0.0838(15) 0.0735(15) 0.0513(11) -0.0121(9) -0.0139(9)
O3 0.0457(9) 0.0547(10) 0.0570(11) 0.0102(9) 0.0136(8) -0.0172(8)

loop_
_atom_type_symbol
_atom_type_description
_atom_type_scat_dispersion_real
_atom_type_scat_dispersion_imag
_atom_type_scat_source
C C 0.0033 0.0016 'International Tables Vol C Tables 4.2.6.8 and 6.1.1.4'
H H 0.0000 0.0000 'International Tables Vol C Tables 4.2.6.8 and 6.1.1.4'
N N 0.0061 0.0033 'International Tables Vol C Tables 4.2.6.8 and 6.1.1.4'
O O 0.0106 0.0060 'International Tables Vol C Tables 4.2.6.8 and 6.1.1.4'
Cl Cl 0.1484 0.1585 'International Tables Vol C Tables 4.2.6.8 and 6.1.1.4'
Pd Pd -0.9988 1.0072 'International Tables Vol C Tables 4.2.6.8 and 6.1.1.4'

loop_
_geom_angle_atom_site_label_1
_geom_angle_atom_site_label_2
_geom_angle_atom_site_label_3
_geom_angle
_geom_angle_site_symmetry_1
_geom_angle_site_symmetry_3
_geom_angle_publ_flag
C25 Pd C1 94.37(7) . . ?
C25 Pd C24 168.67(8) . . ?
C1 Pd C24 96.07(8) . . ?
C25 Pd C23 133.73(8) . . ?
C1 Pd C23 129.88(8) . . ?
C24 Pd C23 37.92(8) . . ?
C25 Pd C22 101.46(8) . . ?
C1 Pd C22 163.17(8) . . ?
C24 Pd C22 67.74(8) . . ?
C23 Pd C22 37.17(8) . . ?
C1 N1 C3 110.45(15) . . ?
C1 N1 C4 124.51(15) . . ?
C3 N1 C4 125.04(15) . . ?
C1 N2 C2 111.32(15) . . ?
C1 N2 C13 124.20(15) . . ?
C2 N2 C13 124.22(14) . . ?
C25 N3 C26 178.46(19) . . ?
N2 C1 N1 104.59(15) . . ?
N2 C1 Pd 126.73(13) . . ?
N1 C1 Pd 128.68(13) . . ?
C3 C2 N2 106.53(16) . . ?
C2 C3 N1 107.11(16) . . ?
C9 C4 C5 122.36(17) . . ?
C9 C4 N1 118.67(16) . . ?
C5 C4 N1 118.97(16) . . ?
C6 C5 C4 117.78(18) . . ?
C6 C5 C10 120.04(18) . . ?
C4 C5 C10 122.18(17) . . ?
C5 C6 C7 121.56(19) . . ?
C8 C7 C6 118.80(18) . . ?
C8 C7 C11 120.7(2) . . ?
C6 C7 C11 120.5(2) . . ?
C7 C8 C9 122.18(19) . . ?
C8 C9 C4 117.22(18) . . ?
C8 C9 C12 120.52(18) . . ?
C4 C9 C12 122.23(17) . . ?
C18 C13 C14 122.89(16) . . ?
C18 C13 N2 119.07(15) . . ?
C14 C13 N2 118.04(16) . . ?
C15 C14 C13 117.48(17) . . ?
C15 C14 C19 120.31(17) . . ?
C13 C14 C19 122.20(17) . . ?
C16 C15 C14 121.89(18) . . ?
C15 C16 C17 118.35(18) . . ?
C15 C16 C20 121.1(2) . . ?
C17 C16 C20 120.5(2) . . ?
C16 C17 C18 122.57(19) . . ?
C17 C18 C13 116.82(17) . . ?
C17 C18 C21 120.85(17) . . ?
C13 C18 C21 122.33(16) . . ?
C23 C22 Pd 70.44(11) . . ?
C22 C23 C24 119.8(2) . . ?
C22 C23 Pd 72.39(12) . . ?
C24 C23 Pd 69.80(11) . . ?
C23 C24 Pd 72.28(11) . . ?
N3 C25 Pd 174.45(16) . . ?
C27 C26 C31 123.61(17) . . ?
C27 C26 N3 118.72(16) . . ?
C31 C26 N3 117.67(16) . . ?
C28 C27 C26 116.83(17) . . ?
C28 C27 C32 121.04(18) . . ?
C26 C27 C32 122.12(17) . . ?
C29 C28 C27 121.00(19) . . ?
C28 C29 C30 120.97(18) . . ?
C29 C30 C31 120.50(19) . . ?
C30 C31 C26 117.08(18) . . ?
C30 C31 C33 121.47(18) . . ?
C26 C31 C33 121.43(18) . . ?
O2 Cl O4 109.61(12) . . ?
O2 Cl O3 110.29(11) . . ?
O4 Cl O3 108.92(11) . . ?
O2 Cl O1 109.12(11) . . ?
O4 Cl O1 109.47(13) . . ?
O3 Cl O1 109.40(12) . . ?

loop_
_geom_bond_atom_site_label_1
_geom_bond_atom_site_label_2
_geom_bond_distance
_geom_bond_site_symmetry_2
_geom_bond_publ_flag
Pd C25 1.9999(19) . ?
Pd C1 2.0463(19) . ?
Pd C24 2.133(2) . ?
Pd C23 2.1655(19) . ?
Pd C22 2.190(2) . ?
N1 C1 1.359(2) . ?
N1 C3 1.396(2) . ?
N1 C4 1.443(2) . ?
N2 C1 1.353(2) . ?
N2 C2 1.390(2) . ?
N2 C13 1.445(2) . ?
N3 C25 1.148(2) . ?
N3 C26 1.404(2) . ?
C2 C3 1.340(3) . ?
C4 C9 1.398(3) . ?
C4 C5 1.400(3) . ?
C5 C6 1.390(3) . ?
C5 C10 1.504(3) . ?
C6 C7 1.393(3) . ?
C7 C8 1.383(3) . ?
C7 C11 1.506(3) . ?
C8 C9 1.395(3) . ?
C9 C12 1.502(3) . ?
C13 C18 1.392(2) . ?
C13 C14 1.394(3) . ?
C14 C15 1.392(3) . ?
C14 C19 1.508(3) . ?
C15 C16 1.385(3) . ?
C16 C17 1.386(3) . ?
C16 C20 1.516(3) . ?
C17 C18 1.392(3) . ?
C18 C21 1.505(3) . ?
C22 C23 1.389(3) . ?
C23 C24 1.397(3) . ?
C26 C27 1.396(3) . ?
C26 C31 1.397(3) . ?
C27 C28 1.391(3) . ?
C27 C32 1.500(3) . ?
C28 C29 1.374(3) . ?
C29 C30 1.385(3) . ?
C30 C31 1.390(3) . ?
C31 C33 1.497(3) . ?
Cl O2 1.4320(17) . ?
Cl O4 1.4329(17) . ?
Cl O3 1.4333(16) . ?
Cl O1 1.4354(18) . ?
